data_1563009
loop_
_publ_author_name
'Yamane, Hisanori'
'Shimooka, Satoshi'
'Uheda, Kyota'

_publ_section_title
;
 Synthesis, crystal structure and photoluminescence of a new Eu-doped Sr
 containing sialon (Sr0.94Eu0.06)(Al0.3Si0.7)4(N0.8O0.2)6
;
_journal_name_full 'Journal of Solid State Chemistry'
_journal_page_first 264
_journal_page_last 270
_journal_paper_doi 10.1016/j.jssc.2012.02.055
_journal_volume 190
_journal_year 2012
_chemical_formula_moiety 'Al19.20 Eu0.96 N76.80 O19.20 Si44.80 Sr15.04'
_chemical_formula_sum 'Al1.2 Eu0.06 N4.8 O1.2 Si2.8 Sr0.94'
_chemical_formula_weight 288.96
_chemical_name_common 'europium strontium aluminum silicon nitride oxide'
_space_group_IT_number 43
_space_group_name_Hall 'F 2 -2d'
_space_group_name_H-M_alt 'F d d 2'
_symmetry_cell_setting orthorhombic
_symmetry_Int_Tables_number 43
_symmetry_space_group_name_Hall 'F 2 -2d'
_symmetry_space_group_name_H-M 'F d d 2'
_atom_sites_solution_primary direct
_atom_sites_solution_secondary difmap
_audit_creation_method SHELXL-97
_cell_angle_alpha 90.00
_cell_angle_beta 90.00
_cell_angle_gamma 90.00
_cell_formula_units_Z 16
_cell_length_a 5.8061(5)
_cell_length_b 37.762(3)
_cell_length_c 9.5936(9)
_cell_measurement_reflns_used 2867
_cell_measurement_temperature 293(2)
_cell_measurement_theta_max 27.48
_cell_measurement_theta_min 3.23
_cell_volume 2103.4(3)
_computing_cell_refinement PROCESS-AUTO
_computing_data_collection PROCESS-AUTO
_computing_data_reduction PROCESS-AUTO
_computing_molecular_graphics 'VESTA (Momma & Izumi:, 2008)'
_computing_publication_material 'SHELXL-97 (Sheldrick, 2008)'
_computing_structure_refinement 'SHELXL-97 (Sheldrick, 2008)'
_computing_structure_solution 'Superflip (Palatinus & Chapuis, 2007)'
_diffrn_ambient_temperature 293(2)
_diffrn_detector_area_resol_mean 10.00
_diffrn_measured_fraction_theta_full 0.995
_diffrn_measured_fraction_theta_max 0.995
_diffrn_measurement_device_type 'Rigaku RAXIS-RAPID II'
_diffrn_measurement_method \w
_diffrn_radiation_monochromator graphite
_diffrn_radiation_source 'fine-focus sealed tube'
_diffrn_radiation_type MoK\a
_diffrn_radiation_wavelength 0.71075
_diffrn_reflns_av_R_equivalents 0.0620
_diffrn_reflns_av_sigmaI/netI 0.0573
_diffrn_reflns_limit_h_max 7
_diffrn_reflns_limit_h_min -7
_diffrn_reflns_limit_k_max 48
_diffrn_reflns_limit_k_min -48
_diffrn_reflns_limit_l_max 12
_diffrn_reflns_limit_l_min -12
_diffrn_reflns_number 4839
_diffrn_reflns_theta_full 27.48
_diffrn_reflns_theta_max 27.48
_diffrn_reflns_theta_min 4.14
_diffrn_standards_decay_% 0
_exptl_absorpt_coefficient_mu 11.112
_exptl_absorpt_correction_T_max 0.722838
_exptl_absorpt_correction_T_min 0.502660
_exptl_absorpt_correction_type numerical
_exptl_absorpt_process_details
;
    Higashi, T. (1999). Program for Absorption Correction.
    Rigaku Corporation, Tokyo, Japan.
;
_exptl_crystal_colour colorless
_exptl_crystal_density_diffrn 3.650
_exptl_crystal_density_method 'not measured'
_exptl_crystal_description platelet
_exptl_crystal_F_000 2201
_exptl_crystal_size_max 0.089
_exptl_crystal_size_mid 0.084
_exptl_crystal_size_min 0.033
_refine_diff_density_max 1.857
_refine_diff_density_min -1.482
_refine_diff_density_rms 0.263
_refine_ls_abs_structure_details 'Flack H D (1983), Acta Cryst. A39, 876-881'
_refine_ls_abs_structure_Flack 0.00(7)
_refine_ls_extinction_method none
_refine_ls_goodness_of_fit_ref 1.108
_refine_ls_matrix_type full
_refine_ls_number_parameters 72
_refine_ls_number_reflns 1201
_refine_ls_number_restraints 1
_refine_ls_restrained_S_all 1.107
_refine_ls_R_factor_all 0.0721
_refine_ls_R_factor_gt 0.0521
_refine_ls_shift/su_max 0.001
_refine_ls_shift/su_mean 0.000
_refine_ls_structure_factor_coef Fsqd
_refine_ls_weighting_details 'calc w=1/[\s^2^(Fo^2^)+(0.0576P)^2^+98.2613P] where P=(Fo^2^+2Fc^2^)/3'
_refine_ls_weighting_scheme calc
_refine_ls_wR_factor_gt 0.1364
_refine_ls_wR_factor_ref 0.1521
_reflns_number_gt 778
_reflns_number_total 1201
_reflns_threshold_expression >2sigma(I)
_cod_data_source_file JSSC-2012-190-264.cif
_cod_data_source_block SrEuAlSiNO
_cod_original_formula_sum 'Al1.20 Eu0.06 N4.80 O1.20 Si2.80 Sr0.94'
_cod_database_code 1563009

loop_
_symmetry_equiv_pos_as_xyz
'x, y, z'
'-x, -y, z'
'-x+1/4, y+1/4, z+1/4'
'x+1/4, -y+1/4, z+1/4'
'x, y+1/2, z+1/2'
'-x, -y+1/2, z+1/2'
'-x+1/4, y+3/4, z+3/4'
'x+1/4, -y+3/4, z+3/4'
'x+1/2, y, z+1/2'
'-x+1/2, -y, z+1/2'
'-x+3/4, y+1/4, z+3/4'
'x+3/4, -y+1/4, z+3/4'
'x+1/2, y+1/2, z'
'-x+1/2, -y+1/2, z'
'-x+3/4, y+3/4, z+1/4'
'x+3/4, -y+3/4, z+1/4'

loop_
_atom_site_label
_atom_site_type_symbol
_atom_site_fract_x
_atom_site_fract_y
_atom_site_fract_z
_atom_site_U_iso_or_equiv
_atom_site_adp_type
_atom_site_occupancy
_atom_site_symmetry_multiplicity
_atom_site_calc_flag
_atom_site_refinement_flags
_atom_site_disorder_assembly
_atom_site_disorder_group
Sr1 Sr 0.5001(4) 0.208072(18) 0.00183(12) 0.02822(17) Uani 0.94 1 d P . .
Eu1 Eu 0.5001(4) 0.208072(18) 0.00183(12) 0.02822(17) Uani 0.06 1 d P . .
Al1 Al 0.0000(5) 0.20991(5) 0.17831(19) 0.0083(5) Uani 0.60 1 d P . .
Si1 Si 0.0000(5) 0.20991(5) 0.17831(19) 0.0083(5) Uani 0.40 1 d P . .
Al2 Al 0.2501(5) 0.04026(6) 0.0761(2) 0.0105(5) Uani 0.60 1 d P . .
Si2 Si 0.2501(5) 0.04026(6) 0.0761(2) 0.0105(5) Uani 0.40 1 d P . .
Si3 Si 0.2493(6) 0.14167(4) 0.27577(19) 0.0084(4) Uani 1 1 d . . .
Si4 Si 0.0004(7) 0.39224(4) 0.0273(2) 0.0101(5) Uani 1 1 d . . .
O1 O 0.000(3) 0.21165(8) 0.0014(10) 0.0047(7) Uiso 1 1 d . . .
O2 O 0.2497(7) 0.0005(6) 0.0000(7) 0.0155(11) Uiso 0.20 1 d P . .
N2 N 0.2497(7) 0.0005(6) 0.0000(7) 0.0155(11) Uiso 0.80 1 d P . .
N3 N 0.001(3) 0.06202(12) 0.0011(12) 0.0139(10) Uiso 1 1 d . . .
N4 N 0.001(3) 0.43809(12) 0.0001(12) 0.0117(9) Uiso 1 1 d . . .
N5 N 0.2527(14) 0.11955(16) 0.1184(6) 0.0125(12) Uiso 1 1 d . . .
N6 N 0.0017(14) 0.13139(15) 0.3690(6) 0.0108(12) Uiso 1 1 d . . .

loop_
_atom_site_aniso_label
_atom_site_aniso_U_11
_atom_site_aniso_U_22
_atom_site_aniso_U_33
_atom_site_aniso_U_23
_atom_site_aniso_U_13
_atom_site_aniso_U_12
Sr1 0.0244(3) 0.0457(4) 0.0146(3) -0.0006(5) -0.0001(3) -0.0007(11)
Eu1 0.0244(3) 0.0457(4) 0.0146(3) -0.0006(5) -0.0001(3) -0.0007(11)
Al1 0.0113(9) 0.0101(9) 0.0036(9) 0.0017(7) 0.0011(11) 0.0013(11)
Si1 0.0113(9) 0.0101(9) 0.0036(9) 0.0017(7) 0.0011(11) 0.0013(11)
Al2 0.0084(10) 0.0107(9) 0.0124(11) -0.0008(7) 0.0018(13) -0.0016(12)
Si2 0.0084(10) 0.0107(9) 0.0124(11) -0.0008(7) 0.0018(13) -0.0016(12)
Si3 0.0047(6) 0.0127(6) 0.0076(10) 0.0019(6) -0.0014(15) 0.0002(13)
Si4 0.0083(6) 0.0067(6) 0.0152(12) -0.0020(6) -0.0016(18) -0.0009(14)

loop_
_atom_type_symbol
_atom_type_description
_atom_type_scat_dispersion_real
_atom_type_scat_dispersion_imag
_atom_type_scat_source
N N 0.0061 0.0033 'International Tables Vol C Tables 4.2.6.8 and 6.1.1.4'
O O 0.0106 0.0060 'International Tables Vol C Tables 4.2.6.8 and 6.1.1.4'
Al Al 0.0645 0.0514 'International Tables Vol C Tables 4.2.6.8 and 6.1.1.4'
Si Si 0.0817 0.0704 'International Tables Vol C Tables 4.2.6.8 and 6.1.1.4'
Sr Sr -1.5307 3.2498 'International Tables Vol C Tables 4.2.6.8 and 6.1.1.4'
Eu Eu -0.1578 3.6682 'International Tables Vol C Tables 4.2.6.8 and 6.1.1.4'

loop_
_exptl_crystal_face_index_h
_exptl_crystal_face_index_k
_exptl_crystal_face_index_l
_exptl_crystal_face_perp_dist
2.37 -3.25 8.71 0.0338
5.58 6.13 -2.10 0.0403
-0.00 37.74 0.00 0.0182
4.42 -0.00 -6.21 0.0470
-5.26 -4.76 3.88 0.0317
-0.86 -11.10 9.05 0.0322
1.59 10.80 -8.80 0.0407
-4.67 6.66 -5.42 0.0310
0.19 37.72 0.10 0.0167
-0.07 -37.72 -0.26 0.0138

loop_
_geom_angle_atom_site_label_1
_geom_angle_atom_site_label_2
_geom_angle_atom_site_label_3
_geom_angle
_geom_angle_site_symmetry_1
_geom_angle_site_symmetry_3
N2 Sr1 O2 0.0(8) 4 4
N2 Sr1 N4 56.9(4) 4 15_545
O2 Sr1 N4 56.9(4) 4 15_545
N2 Sr1 N3 56.9(4) 4 4
O2 Sr1 N3 56.9(4) 4 4
N4 Sr1 N3 60.0(5) 15_545 4
N2 Sr1 N2 113.14(2) 4 11_554
O2 Sr1 N2 113.14(2) 4 11_554
N4 Sr1 N2 146.3(4) 15_545 11_554
N3 Sr1 N2 146.4(4) 4 11_554
N2 Sr1 O2 113.14(2) 4 11_554
O2 Sr1 O2 113.14(2) 4 11_554
N4 Sr1 O2 146.3(4) 15_545 11_554
N3 Sr1 O2 146.4(4) 4 11_554
N2 Sr1 O2 0.0(8) 11_554 11_554
N2 Sr1 O1 88.7(2) 4 1_655
O2 Sr1 O1 88.7(2) 4 1_655
N4 Sr1 O1 60.8(4) 15_545 1_655
N3 Sr1 O1 120.8(4) 4 1_655
N2 Sr1 O1 88.44(19) 11_554 1_655
O2 Sr1 O1 88.44(19) 11_554 1_655
N2 Sr1 O1 88.6(2) 4 .
O2 Sr1 O1 88.6(2) 4 .
N4 Sr1 O1 120.9(4) 15_545 .
N3 Sr1 O1 61.0(4) 4 .
N2 Sr1 O1 88.48(19) 11_554 .
O2 Sr1 O1 88.48(19) 11_554 .
O1 Sr1 O1 174.67(13) 1_655 .
N2 Sr1 N3 146.5(4) 4 12_554
O2 Sr1 N3 146.5(4) 4 12_554
N4 Sr1 N3 111.3(4) 15_545 12_554
N3 Sr1 N3 149.71(18) 4 12_554
N2 Sr1 N3 57.0(4) 11_554 12_554
O2 Sr1 N3 57.0(4) 11_554 12_554
O1 Sr1 N3 60.7(4) 1_655 12_554
O1 Sr1 N3 120.7(4) . 12_554
N2 Sr1 N4 146.4(4) 4 7_544
O2 Sr1 N4 146.4(4) 4 7_544
N4 Sr1 N4 149.86(17) 15_545 7_544
N3 Sr1 N4 111.5(4) 4 7_544
N2 Sr1 N4 56.9(4) 11_554 7_544
O2 Sr1 N4 56.9(4) 11_554 7_544
O1 Sr1 N4 120.6(4) 1_655 7_544
O1 Sr1 N4 60.8(4) . 7_544
N3 Sr1 N4 59.9(5) 12_554 7_544
N2 Sr1 O1 56.8(4) 4 14
O2 Sr1 O1 56.8(4) 4 14
N4 Sr1 O1 105.2(2) 15_545 14
N3 Sr1 O1 105.3(2) 4 14
N2 Sr1 O1 56.4(4) 11_554 14
O2 Sr1 O1 56.4(4) 11_554 14
O1 Sr1 O1 87.4(3) 1_655 14
O1 Sr1 O1 87.3(3) . 14
N3 Sr1 O1 105.0(2) 12_554 14
N4 Sr1 O1 104.9(2) 7_544 14
N2 Sr1 Al1 145.4(4) 4 9_554
O2 Sr1 Al1 145.4(4) 4 9_554
N4 Sr1 Al1 146.2(3) 15_545 9_554
N3 Sr1 Al1 146.2(3) 4 9_554
N2 Sr1 Al1 32.3(4) 11_554 9_554
O2 Sr1 Al1 32.3(4) 11_554 9_554
O1 Sr1 Al1 89.9(2) 1_655 9_554
O1 Sr1 Al1 89.8(2) . 9_554
N3 Sr1 Al1 34.9(3) 12_554 9_554
N4 Sr1 Al1 34.8(3) 7_544 9_554
O1 Sr1 Al1 88.64(19) 14 9_554
N2 Al1 O2 0.0(8) 3 3
N2 Al1 O1 111.9(4) 3 .
O2 Al1 O1 111.9(4) 3 .
N2 Al1 N4 105.1(4) 3 15_445
O2 Al1 N4 105.1(4) 3 15_445
O1 Al1 N4 113.5(6) . 15_445
N2 Al1 N3 105.0(4) 3 4
O2 Al1 N3 105.0(4) 3 4
O1 Al1 N3 113.7(6) . 4
N4 Al1 N3 107.0(6) 15_445 4
N2 Al1 Sr1 67.1(4) 3 9_455
O2 Al1 Sr1 67.1(4) 3 9_455
O1 Al1 Sr1 179.06(16) . 9_455
N4 Al1 Sr1 67.0(4) 15_445 9_455
N3 Al1 Sr1 66.8(4) 4 9_455
N2 Al1 Eu1 67.1(4) 3 9_455
O2 Al1 Eu1 67.1(4) 3 9_455
O1 Al1 Eu1 179.06(16) . 9_455
N4 Al1 Eu1 67.0(4) 15_445 9_455
N3 Al1 Eu1 66.8(4) 4 9_455
Sr1 Al1 Eu1 0.00(2) 9_455 9_455
N2 Al1 Sr1 103.0(2) 3 1_455
O2 Al1 Sr1 103.0(2) 3 1_455
O1 Al1 Sr1 59.8(5) . 1_455
N4 Al1 Sr1 59.2(4) 15_445 1_455
N3 Al1 Sr1 151.3(3) 4 1_455
Sr1 Al1 Sr1 120.22(11) 9_455 1_455
Eu1 Al1 Sr1 120.22(11) 9_455 1_455
N2 Al1 Eu1 103.0(2) 3 1_455
O2 Al1 Eu1 103.0(2) 3 1_455
O1 Al1 Eu1 59.8(5) . 1_455
N4 Al1 Eu1 59.2(4) 15_445 1_455
N3 Al1 Eu1 151.3(3) 4 1_455
Sr1 Al1 Eu1 120.22(11) 9_455 1_455
Eu1 Al1 Eu1 120.22(11) 9_455 1_455
Sr1 Al1 Eu1 0.00(5) 1_455 1_455
N2 Al1 Sr1 102.9(2) 3 .
O2 Al1 Sr1 102.9(2) 3 .
O1 Al1 Sr1 59.8(5) . .
N4 Al1 Sr1 151.3(3) 15_445 .
N3 Al1 Sr1 59.4(4) 4 .
Sr1 Al1 Sr1 120.19(11) 9_455 .
Eu1 Al1 Sr1 120.19(11) 9_455 .
Sr1 Al1 Sr1 119.46(6) 1_455 .
Eu1 Al1 Sr1 119.46(6) 1_455 .
N2 Al1 Eu1 52.8(4) 3 14
O2 Al1 Eu1 52.8(4) 3 14
O1 Al1 Eu1 59.12(13) . 14
N4 Al1 Eu1 125.6(4) 15_445 14
N3 Al1 Eu1 125.8(4) 4 14
Sr1 Al1 Eu1 119.94(6) 9_455 14
Eu1 Al1 Eu1 119.94(6) 9_455 14
Sr1 Al1 Eu1 77.07(7) 1_455 14
Eu1 Al1 Eu1 77.07(7) 1_455 14
Sr1 Al1 Eu1 77.10(7) . 14
O2 Al2 O1 113.5(4) . 4
O2 Al2 N3 103.5(4) . .
O1 Al2 N3 114.6(6) 4 .
O2 Al2 N4 103.3(4) . 14
O1 Al2 N4 114.9(6) 4 14
N3 Al2 N4 105.8(6) . 14
O2 Al2 Eu1 65.2(4) . 12_454
O1 Al2 Eu1 178.72(16) 4 12_454
N3 Al2 Eu1 66.0(4) . 12_454
N4 Al2 Eu1 65.7(4) 14 12_454
O2 Al2 Sr1 65.2(4) . 12_454
O1 Al2 Sr1 178.72(16) 4 12_454
N3 Al2 Sr1 66.0(4) . 12_454
N4 Al2 Sr1 65.7(4) 14 12_454
Eu1 Al2 Sr1 0.00(2) 12_454 12_454
O2 Al2 Sr1 103.6(3) . 4_455
O1 Al2 Sr1 59.9(5) 4 4_455
N3 Al2 Sr1 60.1(4) . 4_455
N4 Al2 Sr1 152.0(3) 14 4_455
Eu1 Al2 Sr1 120.10(11) 12_454 4_455
Sr1 Al2 Sr1 120.10(11) 12_454 4_455
O2 Al2 Eu1 103.6(3) . 4_455
O1 Al2 Eu1 59.9(5) 4 4_455
N3 Al2 Eu1 60.1(4) . 4_455
N4 Al2 Eu1 152.0(3) 14 4_455
Eu1 Al2 Eu1 120.10(11) 12_454 4_455
Sr1 Al2 Eu1 120.10(11) 12_454 4_455
Sr1 Al2 Eu1 0.00(4) 4_455 4_455
O2 Al2 Sr1 103.8(3) . 4
O1 Al2 Sr1 60.0(5) 4 4
N3 Al2 Sr1 151.7(3) . 4
N4 Al2 Sr1 60.3(5) 14 4
Eu1 Al2 Sr1 120.10(11) 12_454 4
Sr1 Al2 Sr1 120.10(11) 12_454 4
Sr1 Al2 Sr1 119.68(7) 4_455 4
Eu1 Al2 Sr1 119.68(7) 4_455 4
O2 Al2 Eu1 103.8(3) . 4
O1 Al2 Eu1 60.0(5) 4 4
N3 Al2 Eu1 151.7(3) . 4
N4 Al2 Eu1 60.3(5) 14 4
Eu1 Al2 Eu1 120.10(11) 12_454 4
Sr1 Al2 Eu1 120.10(11) 12_454 4
Sr1 Al2 Eu1 119.68(7) 4_455 4
Eu1 Al2 Eu1 119.68(7) 4_455 4
Sr1 Al2 Eu1 0.00(3) 4 4
O2 Al2 Eu1 54.5(4) . 15_545
O1 Al2 Eu1 59.05(13) 4 15_545
N3 Al2 Eu1 126.0(4) . 15_545
N4 Al2 Eu1 126.0(4) 14 15_545
Eu1 Al2 Eu1 119.67(7) 12_454 15_545
Sr1 Al2 Eu1 119.67(7) 12_454 15_545
Sr1 Al2 Eu1 77.09(7) 4_455 15_545
Eu1 Al2 Eu1 77.09(7) 4_455 15_545
Sr1 Al2 Eu1 77.13(8) 4 15_545
Eu1 Al2 Eu1 77.13(8) 4 15_545
N5 Si3 N6 110.6(4) . .
N5 Si3 N3 111.2(4) . 4
N6 Si3 N3 107.2(6) . 4
N5 Si3 N5 108.3(3) . 4
N6 Si3 N5 112.1(3) . 4
N3 Si3 N5 107.4(6) 4 4
N5 Si3 Eu1 149.9(3) . 9_455
N6 Si3 Eu1 61.0(2) . 9_455
N3 Si3 Eu1 52.8(4) 4 9_455
N5 Si3 Eu1 101.4(2) 4 9_455
N5 Si3 Sr1 149.9(3) . 9_455
N6 Si3 Sr1 61.0(2) . 9_455
N3 Si3 Sr1 52.8(4) 4 9_455
N5 Si3 Sr1 101.4(2) 4 9_455
Eu1 Si3 Sr1 0.00(8) 9_455 9_455
N5 Si4 N4 109.1(6) 14 .
N5 Si4 N6 112.1(3) 14 11_454
N4 Si4 N6 107.8(6) . 11_454
N5 Si4 N6 108.0(4) 14 6_554
N4 Si4 N6 111.9(4) . 6_554
N6 Si4 N6 107.9(3) 11_454 6_554
N5 Si4 Sr1 102.1(2) 14 3
N4 Si4 Sr1 53.6(5) . 3
N6 Si4 Sr1 61.6(2) 11_454 3
N6 Si4 Sr1 149.8(3) 6_554 3
N5 Si4 Eu1 102.1(2) 14 3
N4 Si4 Eu1 53.6(5) . 3
N6 Si4 Eu1 61.6(2) 11_454 3
N6 Si4 Eu1 149.8(3) 6_554 3
Sr1 Si4 Eu1 0.00(8) 3 3
N5 Si4 Sr1 77.1(2) 14 14
N4 Si4 Sr1 167.7(4) . 14
N6 Si4 Sr1 78.4(2) 11_454 14
N6 Si4 Sr1 55.87(19) 6_554 14
Sr1 Si4 Sr1 136.72(9) 3 14
Eu1 Si4 Sr1 136.72(9) 3 14
Si2 O1 Al2 0.00(15) 12_454 12_454
Si2 O1 Al1 175.3(2) 12_454 .
Al2 O1 Al1 175.3(2) 12_454 .
Si2 O1 Eu1 90.0(5) 12_454 1_455
Al2 O1 Eu1 90.0(5) 12_454 1_455
Al1 O1 Eu1 89.8(5) . 1_455
Si2 O1 Sr1 90.0(5) 12_454 1_455
Al2 O1 Sr1 90.0(5) 12_454 1_455
Al1 O1 Sr1 89.8(5) . 1_455
Eu1 O1 Sr1 0.00(3) 1_455 1_455
Si2 O1 Sr1 90.0(5) 12_454 .
Al2 O1 Sr1 90.0(5) 12_454 .
Al1 O1 Sr1 89.8(5) . .
Eu1 O1 Sr1 174.67(13) 1_455 .
Sr1 O1 Sr1 174.67(13) 1_455 .
Si2 O1 Sr1 92.5(2) 12_454 14
Al2 O1 Sr1 92.5(2) 12_454 14
Al1 O1 Sr1 92.1(2) . 14
Eu1 O1 Sr1 92.6(3) 1_455 14
Sr1 O1 Sr1 92.6(3) 1_455 14
Sr1 O1 Sr1 92.7(3) . 14
Si2 O1 Eu1 92.5(2) 12_454 14
Al2 O1 Eu1 92.5(2) 12_454 14
Al1 O1 Eu1 92.1(2) . 14
Eu1 O1 Eu1 92.6(3) 1_455 14
Sr1 O1 Eu1 92.6(3) 1_455 14
Sr1 O1 Eu1 92.7(3) . 14
Sr1 O1 Eu1 0.00(11) 14 14
Al2 O2 Si1 178.2(8) . 7_544
Al2 O2 Al1 178.2(8) . 7_544
Si1 O2 Al1 0.00(13) 7_544 7_544
Al2 O2 Sr1 82.7(8) . 12_454
Si1 O2 Sr1 99.1(3) 7_544 12_454
Al1 O2 Sr1 99.1(3) 7_544 12_454
Al2 O2 Eu1 82.7(8) . 12_454
Si1 O2 Eu1 99.1(3) 7_544 12_454
Al1 O2 Eu1 99.1(3) 7_544 12_454
Sr1 O2 Eu1 0.00(11) 12_454 12_454
Al2 O2 Sr1 97.6(3) . 15_545
Si1 O2 Sr1 80.6(7) 7_544 15_545
Al1 O2 Sr1 80.6(7) 7_544 15_545
Sr1 O2 Sr1 179.7(8) 12_454 15_545
Eu1 O2 Sr1 179.7(8) 12_454 15_545
Al2 O2 Eu1 97.6(3) . 15_545
Si1 O2 Eu1 80.6(7) 7_544 15_545
Al1 O2 Eu1 80.6(7) 7_544 15_545
Sr1 O2 Eu1 179.7(8) 12_454 15_545
Eu1 O2 Eu1 179.7(8) 12_454 15_545
Sr1 O2 Eu1 0.00(2) 15_545 15_545
Si3 N3 Al2 113.6(8) 12_454 .
Si3 N3 Si1 119.9(9) 12_454 12_454
Al2 N3 Si1 125.9(3) . 12_454
Si3 N3 Al1 119.9(9) 12_454 12_454
Al2 N3 Al1 125.9(3) . 12_454
Si1 N3 Al1 0.00(19) 12_454 12_454
Si3 N3 Sr1 111.9(5) 12_454 12_454
Al2 N3 Sr1 79.1(5) . 12_454
Si1 N3 Sr1 87.9(4) 12_454 12_454
Al1 N3 Sr1 87.9(4) 12_454 12_454
Si3 N3 Eu1 111.9(5) 12_454 12_454
Al2 N3 Eu1 79.1(5) . 12_454
Si1 N3 Eu1 87.9(4) 12_454 12_454
Al1 N3 Eu1 87.9(4) 12_454 12_454
Sr1 N3 Eu1 0.00(9) 12_454 12_454
Si3 N3 Sr1 98.3(5) 12_454 4_455
Al2 N3 Sr1 87.3(4) . 4_455
Si1 N3 Sr1 78.3(5) 12_454 4_455
Al1 N3 Sr1 78.3(5) 12_454 4_455
Sr1 N3 Sr1 149.71(18) 12_454 4_455
Eu1 N3 Sr1 149.71(18) 12_454 4_455
Si3 N3 Eu1 98.3(5) 12_454 4_455
Al2 N3 Eu1 87.3(4) . 4_455
Si1 N3 Eu1 78.3(5) 12_454 4_455
Al1 N3 Eu1 78.3(5) 12_454 4_455
Sr1 N3 Eu1 149.71(18) 12_454 4_455
Eu1 N3 Eu1 149.71(18) 12_454 4_455
Sr1 N3 Eu1 0.00(9) 4_455 4_455
Si4 N4 Si1 120.4(9) . 11_454
Si4 N4 Al1 120.4(9) . 11_454
Si1 N4 Al1 0.00(16) 11_454 11_454
Si4 N4 Si2 112.7(8) . 14
Si1 N4 Si2 126.1(3) 11_454 14
Al1 N4 Si2 126.1(3) 11_454 14
Si4 N4 Al2 112.7(8) . 14
Si1 N4 Al2 126.1(3) 11_454 14
Al1 N4 Al2 126.1(3) 11_454 14
Si2 N4 Al2 0.00(18) 14 14
Si4 N4 Eu1 112.5(6) . 11_554
Si1 N4 Eu1 88.3(4) 11_454 11_554
Al1 N4 Eu1 88.3(4) 11_454 11_554
Si2 N4 Eu1 79.3(5) 14 11_554
Al2 N4 Eu1 79.3(5) 14 11_554
Si4 N4 Sr1 112.5(6) . 11_554
Si1 N4 Sr1 88.3(4) 11_454 11_554
Al1 N4 Sr1 88.3(4) 11_454 11_554
Si2 N4 Sr1 79.3(5) 14 11_554
Al2 N4 Sr1 79.3(5) 14 11_554
Eu1 N4 Sr1 0.00(4) 11_554 11_554
Si4 N4 Eu1 97.6(5) . 3
Si1 N4 Eu1 78.2(5) 11_454 3
Al1 N4 Eu1 78.2(5) 11_454 3
Si2 N4 Eu1 87.0(4) 14 3
Al2 N4 Eu1 87.0(4) 14 3
Eu1 N4 Eu1 149.86(17) 11_554 3
Sr1 N4 Eu1 149.86(17) 11_554 3
Si4 N4 Sr1 97.6(5) . 3
Si1 N4 Sr1 78.2(5) 11_454 3
Al1 N4 Sr1 78.2(5) 11_454 3
Si2 N4 Sr1 87.0(4) 14 3
Al2 N4 Sr1 87.0(4) 14 3
Eu1 N4 Sr1 149.86(17) 11_554 3
Sr1 N4 Sr1 149.86(17) 11_554 3
Eu1 N4 Sr1 0.00(9) 3 3
Si3 N5 Si4 125.0(4) . 14
Si3 N5 Si3 123.1(4) . 12_454
Si4 N5 Si3 111.8(3) 14 12_454
Si3 N6 Si4 112.3(3) . 15_445
Si3 N6 Si4 124.2(4) . 6
Si4 N6 Si4 123.0(5) 15_445 6
Si3 N6 Sr1 90.3(2) . 9_455
Si4 N6 Sr1 89.2(2) 15_445 9_455
Si4 N6 Sr1 96.7(2) 6 9_455
Si3 N6 Eu1 90.3(2) . 9_455
Si4 N6 Eu1 89.2(2) 15_445 9_455
Si4 N6 Eu1 96.7(2) 6 9_455
Sr1 N6 Eu1 0.00(10) 9_455 9_455

loop_
_geom_bond_atom_site_label_1
_geom_bond_atom_site_label_2
_geom_bond_distance
_geom_bond_site_symmetry_2
_geom_bond_publ_flag
Sr1 N2 2.848(14) 4 yes
Sr1 O2 2.848(14) 4 yes
Sr1 N4 2.887(14) 15_545 yes
Sr1 N3 2.896(14) 4 yes
Sr1 N2 2.900(14) 11_554 yes
Sr1 O2 2.900(14) 11_554 yes
Sr1 O1 2.906(16) 1_655 yes
Sr1 O1 2.906(16) . yes
Sr1 N3 2.913(14) 12_554 yes
Sr1 N4 2.920(14) 7_544 yes
Sr1 O1 3.032(3) 14 yes
Sr1 Al1 3.105(2) 9_554 ?
Al1 N2 1.68(2) 3 yes
Al1 O2 1.68(2) 3 yes
Al1 O1 1.699(10) . yes
Al1 N4 1.809(17) 15_445 yes
Al1 N3 1.816(16) 4 yes
Al2 O2 1.67(2) . yes
Al2 O1 1.683(9) 4 yes
Al2 N3 1.813(16) . yes
Al2 N4 1.815(16) 14 yes
Si3 N5 1.725(6) . yes
Si3 N6 1.737(8) . yes
Si3 N3 1.765(5) 4 yes
Si3 N5 1.770(8) 4 yes
Si4 N5 1.737(8) 14 yes
Si4 N4 1.751(5) . yes
Si4 N6 1.756(8) 11_454 yes
Si4 N6 1.762(6) 6_554 yes
O1 Si2 1.683(9) 12_454 ?
O1 Al2 1.683(9) 12_454 ?
O1 Eu1 2.906(16) 1_455 ?
O1 Sr1 2.906(16) 1_455 ?
O1 Sr1 3.032(3) 14 ?
O1 Eu1 3.032(3) 14 ?
O2 Si1 1.68(2) 7_544 ?
O2 Al1 1.68(2) 7_544 ?
O2 Sr1 2.848(14) 12_454 ?
O2 Eu1 2.848(14) 12_454 ?
O2 Sr1 2.900(14) 15_545 ?
O2 Eu1 2.900(14) 15_545 ?
N3 Si3 1.765(5) 12_454 ?
N3 Si1 1.816(16) 12_454 ?
N3 Al1 1.816(16) 12_454 ?
N3 Sr1 2.896(14) 12_454 ?
N3 Eu1 2.896(14) 12_454 ?
N3 Sr1 2.913(14) 4_455 ?
N3 Eu1 2.913(14) 4_455 ?
N4 Si1 1.809(17) 11_454 ?
N4 Al1 1.809(17) 11_454 ?
N4 Si2 1.815(16) 14 ?
N4 Al2 1.815(16) 14 ?
N4 Eu1 2.887(14) 11_554 ?
N4 Sr1 2.887(14) 11_554 ?
N4 Eu1 2.920(14) 3 ?
N4 Sr1 2.920(14) 3 ?
N5 Si4 1.737(8) 14 ?
N5 Si3 1.770(8) 12_454 ?
N6 Si4 1.756(8) 15_445 ?
N6 Si4 1.762(6) 6 ?
N6 Sr1 3.164(6) 9_455 yes
N6 Eu1 3.164(6) 9_455 yes

_cod_database_fobs_code 1563009
